data_7126887
loop_
_publ_author_name
'Dutta, Moumita'
'Das, Kanu'
'Prathapa, Siriyara Jagannatha'
'Srivastava, Hemant Kumar'
'Kumar, Akshai'

_publ_section_title
;
 Selective and high yield transformation of glycerol to lactic acid using
 NNN pincer ruthenium catalysts.
;
_journal_issue 68
_journal_name_full 'Chemical communications (Cambridge, England)'
_journal_page_first 9886
_journal_page_last 9889
_journal_paper_doi 10.1039/d0cc02884c
_journal_volume 56
_journal_year 2020
_chemical_formula_moiety 'C55 H43 Cl F6 N5 P3 Ru'
_chemical_formula_sum 'C55 H43 Cl F6 N5 P3 Ru'
_chemical_formula_weight 1117.37
_chemical_name_common '[(Bim2NNN)RuCl(PPh3)2]PF6'
_chemical_name_systematic '[(Bim2NNN)RuCl(PPh3)2]PF6'
_space_group_crystal_system monoclinic
_space_group_IT_number 14
_space_group_name_Hall '-P 2yn'
_space_group_name_H-M_alt 'P 1 21/n 1'
_atom_sites_solution_hydrogens geom
_audit_creation_method SHELXL-2018/3
_audit_update_record
;
2020-06-14 deposited with the CCDC.	2020-07-13 downloaded from the CCDC.
;
_cell_angle_alpha 90
_cell_angle_beta 92.722(5)
_cell_angle_gamma 90
_cell_formula_units_Z 4
_cell_length_a 9.9974(5)
_cell_length_b 38.806(4)
_cell_length_c 13.9459(7)
_cell_measurement_reflns_used 8995
_cell_measurement_temperature 296(2)
_cell_measurement_theta_max 24.59
_cell_measurement_theta_min 2.29
_cell_volume 5404.3(7)
_computing_structure_refinement 'SHELXL-2018/3 (Sheldrick, 2018)'
_computing_structure_solution 'SHELXT 2018/2 (Sheldrick, 2018)'
_diffrn_ambient_temperature 296(2)
_diffrn_measured_fraction_theta_full 0.999
_diffrn_measured_fraction_theta_max 0.999
_diffrn_measurement_device_type 'CCD area detector'
_diffrn_measurement_method 'phi and omega scans'
_diffrn_radiation_monochromator graphite
_diffrn_radiation_source 'fine-focus sealed tube'
_diffrn_radiation_type MoK\a
_diffrn_radiation_wavelength 0.71073
_diffrn_reflns_av_R_equivalents 0.0848
_diffrn_reflns_av_unetI/netI 0.1255
_diffrn_reflns_Laue_measured_fraction_full 0.999
_diffrn_reflns_Laue_measured_fraction_max 0.999
_diffrn_reflns_limit_h_max 11
_diffrn_reflns_limit_h_min -11
_diffrn_reflns_limit_k_max 46
_diffrn_reflns_limit_k_min -39
_diffrn_reflns_limit_l_max 16
_diffrn_reflns_limit_l_min -16
_diffrn_reflns_number 20714
_diffrn_reflns_point_group_measured_fraction_full 0.999
_diffrn_reflns_point_group_measured_fraction_max 0.999
_diffrn_reflns_theta_full 25.000
_diffrn_reflns_theta_max 25.000
_diffrn_reflns_theta_min 2.294
_exptl_absorpt_coefficient_mu 0.494
_exptl_absorpt_correction_T_max 0.888
_exptl_absorpt_correction_T_min 0.854
_exptl_absorpt_correction_type multi-scan
_exptl_absorpt_process_details SADABS
_exptl_crystal_colour brown
_exptl_crystal_density_diffrn 1.373
_exptl_crystal_description block
_exptl_crystal_F_000 2272
_exptl_crystal_recrystallization_method 'Re-crystallisation from solvent: Methanol'
_exptl_crystal_size_max 0.32
_exptl_crystal_size_mid 0.28
_exptl_crystal_size_min 0.24
_refine_diff_density_max 0.928
_refine_diff_density_min -2.143
_refine_diff_density_rms 0.131
_refine_ls_extinction_method none
_refine_ls_goodness_of_fit_ref 1.148
_refine_ls_hydrogen_treatment constr
_refine_ls_matrix_type full
_refine_ls_number_parameters 704
_refine_ls_number_reflns 9501
_refine_ls_number_restraints 448
_refine_ls_restrained_S_all 1.135
_refine_ls_R_factor_all 0.1516
_refine_ls_R_factor_gt 0.1203
_refine_ls_shift/su_max 0.000
_refine_ls_shift/su_mean 0.000
_refine_ls_structure_factor_coef Fsqd
_refine_ls_weighting_details 'w=1/[\s^2^(Fo^2^)+(0.0224P)^2^+68.1419P] where P=(Fo^2^+2Fc^2^)/3'
_refine_ls_weighting_scheme calc
_refine_ls_wR_factor_gt 0.2244
_refine_ls_wR_factor_ref 0.2418
_reflns_Friedel_coverage 0.000
_reflns_number_gt 6798
_reflns_number_total 9501
_reflns_threshold_expression 'I > 2\s(I)'
_cod_data_source_file d0cc02884c2.cif
_cod_data_source_block exp_6773_sq
_cod_depositor_comments
;
The following automatic conversions were performed:

data item '_exptl_absorpt_correction_type' value 'Multi-Scan' was
changed to 'multi-scan' in accordance with the
/home/data/users/saulius/crontab/automatic-downloads/rss-feeds/RSC/lib/dictionaries/cif_core.dic
dictionary named 'cif_core.dic' version 2.4.2 last updated on
2011-04-26.

Automatic conversion script
Id: cif_fix_values 7556 2019-12-06 15:28:31Z antanas 

 Adding full bibliography for 7126886--7126887.cif.
;
_cod_original_cell_volume 5404.4(7)
_cod_original_sg_symbol_H-M 'P 21/n'
_cod_database_code 7126887
_shelx_shelxl_version_number 2018/3
_shelx_space_group_comment
;
The symmetry employed for this shelxl refinement is uniquely defined
by the following loop, which should always be used as a source of
symmetry information in preference to the above space-group names.
They are only intended as comments.
;

loop_
_space_group_symop_operation_xyz
'x, y, z'
'-x+1/2, y+1/2, -z+1/2'
'-x, -y, -z'
'x-1/2, -y-1/2, z-1/2'

loop_
_atom_site_label
_atom_site_type_symbol
_atom_site_fract_x
_atom_site_fract_y
_atom_site_fract_z
_atom_site_U_iso_or_equiv
_atom_site_adp_type
_atom_site_occupancy
_atom_site_site_symmetry_order
_atom_site_calc_flag
_atom_site_refinement_flags_posn
_atom_site_refinement_flags_adp
_atom_site_refinement_flags_occupancy
_atom_site_disorder_assembly
_atom_site_disorder_group
Ru1 Ru 0.58587(8) 0.36262(2) 0.18391(6) 0.0246(2) Uani 1 1 d . . . . .
Cl1 Cl 0.3478(2) 0.35097(8) 0.14440(18) 0.0380(6) Uani 1 1 d . . . . .
P1 P 0.6292(2) 0.30647(7) 0.25391(17) 0.0254(6) Uani 1 1 d . . . . .
P2 P 0.5459(2) 0.41795(7) 0.10821(17) 0.0263(6) Uani 1 1 d . . . . .
N1 N 0.5624(7) 0.3823(2) 0.3216(5) 0.0291(19) Uani 1 1 d . . . . .
N2 N 0.6636(9) 0.4069(3) 0.4491(6) 0.051(3) Uani 1 1 d . . . . .
H71 H 0.724250 0.416947 0.484965 0.061 Uiso 1 1 calc R U . . .
N3 N 0.7747(8) 0.3770(2) 0.2202(5) 0.0258(18) Uani 1 1 d . . . . .
N4 N 0.8846(8) 0.3445(2) -0.0048(6) 0.037(2) Uani 1 1 d . . . . .
H73 H 0.967864 0.347991 -0.014282 0.044 Uiso 1 1 calc R U . . .
N5 N 0.6866(8) 0.3459(2) 0.0643(5) 0.0293(19) Uani 1 1 d . . . . .
C1 C 0.6725(9) 0.3279(3) -0.0211(7) 0.030(2) Uani 1 1 d . . . . .
C2 C 0.5581(11) 0.3119(3) -0.0638(7) 0.037(3) Uani 1 1 d . . . . .
H70 H 0.475990 0.312453 -0.035230 0.045 Uiso 1 1 calc R U . . .
C3 C 0.5734(11) 0.2956(3) -0.1485(8) 0.047(3) Uani 1 1 d . . . . .
H3 H 0.500266 0.284073 -0.177023 0.057 Uiso 1 1 calc R U . . .
C4 C 0.6956(12) 0.2954(3) -0.1954(8) 0.048(3) Uani 1 1 d . . . . .
H72 H 0.699992 0.285175 -0.255514 0.058 Uiso 1 1 calc R U . . .
C5 C 0.8078(12) 0.3102(3) -0.1526(8) 0.047(3) Uani 1 1 d . . . . .
H5 H 0.890058 0.309400 -0.181019 0.056 Uiso 1 1 calc R U . . .
C6 C 0.7934(11) 0.3264(3) -0.0660(7) 0.037(3) Uani 1 1 d . . . . .
C7 C 0.8174(8) 0.3553(3) 0.0722(6) 0.027(2) Uani 1 1 d . . . . .
C8 C 0.8698(8) 0.3721(3) 0.1588(7) 0.028(2) Uani 1 1 d . . . . .
C9 C 1.0000(10) 0.3815(3) 0.1831(8) 0.042(3) Uani 1 1 d . . . . .
H9 H 1.067799 0.378014 0.140669 0.051 Uiso 1 1 calc R U . . .
C10 C 1.0273(10) 0.3962(3) 0.2726(8) 0.039(3) Uani 1 1 d . . . . .
H10 H 1.114844 0.402392 0.290643 0.046 Uiso 1 1 calc R U . . .
C11 C 0.9289(10) 0.4019(3) 0.3340(8) 0.045(3) Uani 1 1 d . . . . .
H11 H 0.948027 0.411855 0.393717 0.054 Uiso 1 1 calc R U . . .
C12 C 0.7982(9) 0.3924(3) 0.3061(6) 0.027(2) Uani 1 1 d . . . . .
C13 C 0.6799(10) 0.3950(3) 0.3601(7) 0.034(2) Uani 1 1 d . . . . .
C14 C 0.5345(12) 0.4006(4) 0.4738(8) 0.049(3) Uani 1 1 d . . . . .
C15 C 0.4659(14) 0.4067(5) 0.5548(9) 0.076(5) Uani 1 1 d . . . . .
H15 H 0.505498 0.418190 0.607332 0.092 Uiso 1 1 calc R U . . .
C16 C 0.3354(14) 0.3950(4) 0.5552(9) 0.075(5) Uani 1 1 d . . . . .
H16 H 0.288801 0.397425 0.610951 0.090 Uiso 1 1 calc R U . . .
C17 C 0.2725(12) 0.3801(3) 0.4776(8) 0.050(3) Uani 1 1 d . U . . .
H17 H 0.182691 0.374078 0.480189 0.060 Uiso 1 1 calc R U . . .
C18 C 0.3396(10) 0.3735(3) 0.3936(8) 0.043(3) Uani 1 1 d . . . . .
H18 H 0.298880 0.361960 0.341590 0.051 Uiso 1 1 calc R U . . .
C19 C 0.4713(10) 0.3854(3) 0.3930(6) 0.034(3) Uani 1 1 d . . . . .
C20 C 0.4594(10) 0.4512(3) 0.1746(8) 0.036(3) Uani 1 1 d . . . . .
C21 C 0.3584(10) 0.4419(3) 0.2313(8) 0.044(3) Uani 1 1 d . . . . .
H21 H 0.339592 0.418743 0.240858 0.052 Uiso 1 1 calc R U . . .
C22 C 0.2830(13) 0.4671(4) 0.2751(11) 0.066(4) Uani 1 1 d . . . . .
H22 H 0.216862 0.460504 0.316046 0.079 Uiso 1 1 calc R U . . .
C23 C 0.3046(15) 0.5011(4) 0.2588(13) 0.082(5) Uani 1 1 d . . . . .
H23 H 0.251000 0.517690 0.286099 0.099 Uiso 1 1 calc R U . . .
C24 C 0.4029(15) 0.5104(3) 0.2037(12) 0.075(5) Uani 1 1 d . . . . .
H24 H 0.418253 0.533810 0.194475 0.090 Uiso 1 1 calc R U . . .
C25 C 0.4848(13) 0.4866(3) 0.1586(10) 0.057(3) Uani 1 1 d . . . . .
H25 H 0.552690 0.493789 0.119866 0.069 Uiso 1 1 calc R U . . .
C26 C 0.4491(10) 0.4182(3) -0.0088(7) 0.038(3) Uani 1 1 d . . . . .
C27 C 0.3377(12) 0.4393(4) -0.0216(8) 0.065(4) Uani 1 1 d . . . . .
H27 H 0.311697 0.453490 0.027850 0.078 Uiso 1 1 calc R U . . .
C28 C 0.2646(14) 0.4389(5) -0.1100(10) 0.088(6) Uani 1 1 d . . . . .
H28 H 0.190041 0.453100 -0.118938 0.105 Uiso 1 1 calc R U . . .
C29 C 0.3007(15) 0.4183(5) -0.1824(10) 0.088(6) Uani 1 1 d . . . . .
H29 H 0.252404 0.418448 -0.241068 0.106 Uiso 1 1 calc R U . . .
C30 C 0.4094(17) 0.3971(4) -0.1683(9) 0.079(5) Uani 1 1 d . . . . .
H30 H 0.433042 0.382455 -0.217567 0.094 Uiso 1 1 calc R U . . .
C31 C 0.4848(13) 0.3968(3) -0.0828(8) 0.052(3) Uani 1 1 d . . . . .
H31 H 0.558936 0.382414 -0.074981 0.062 Uiso 1 1 calc R U . . .
C32 C 0.7051(9) 0.4385(3) 0.0828(7) 0.033(2) Uani 1 1 d . . . . .
C33 C 0.7681(12) 0.4344(4) -0.0019(9) 0.059(4) Uani 1 1 d . . . . .
H33 H 0.722017 0.423446 -0.052669 0.071 Uiso 1 1 calc R U . . .
C34 C 0.8975(13) 0.4460(4) -0.0152(11) 0.078(5) Uani 1 1 d . . . . .
H34 H 0.938550 0.442434 -0.072876 0.093 Uiso 1 1 calc R U . . .
C35 C 0.9645(14) 0.4634(4) 0.0628(12) 0.073(5) Uani 1 1 d . . . . .
H35 H 1.050444 0.472044 0.056197 0.088 Uiso 1 1 calc R U . . .
C36 C 0.9044(13) 0.4675(3) 0.1456(12) 0.065(4) Uani 1 1 d . . . . .
H36 H 0.949997 0.478519 0.196622 0.078 Uiso 1 1 calc R U . . .
C37 C 0.7766(11) 0.4558(3) 0.1568(9) 0.045(3) Uani 1 1 d . . . . .
H37 H 0.736679 0.459349 0.214887 0.054 Uiso 1 1 calc R U . . .
C38 C 0.5676(10) 0.2989(3) 0.3736(7) 0.034(2) Uani 1 1 d . . . . .
C39 C 0.4544(12) 0.2780(3) 0.3830(8) 0.048(3) Uani 1 1 d . . . . .
H39 H 0.417645 0.265983 0.330317 0.058 Uiso 1 1 calc R U . . .
C40 C 0.3977(14) 0.2753(4) 0.4719(9) 0.066(4) Uani 1 1 d . . . . .
H40 H 0.322516 0.261482 0.477568 0.079 Uiso 1 1 calc R U . . .
C41 C 0.4475(14) 0.2919(4) 0.5492(9) 0.066(4) Uani 1 1 d . . . . .
H41 H 0.410459 0.288484 0.608347 0.079 Uiso 1 1 calc R U . . .
C42 C 0.5537(13) 0.3141(3) 0.5416(8) 0.054(3) Uani 1 1 d . . . . .
H42 H 0.585490 0.326464 0.595120 0.065 Uiso 1 1 calc R U . . .
C43 C 0.6135(11) 0.3183(3) 0.4550(7) 0.041(3) Uani 1 1 d . . . . .
H43 H 0.683877 0.333741 0.450087 0.050 Uiso 1 1 calc R U . . .
C44 C 0.5717(11) 0.2667(3) 0.1921(7) 0.036(2) Uani 1 1 d . . . . .
C45 C 0.6337(13) 0.2357(3) 0.2072(10) 0.055(3) Uani 1 1 d . . . . .
H45 H 0.710712 0.234487 0.247112 0.066 Uiso 1 1 calc R U . . .
C46 C 0.5838(17) 0.2061(3) 0.1641(10) 0.070(4) Uani 1 1 d . . . . .
H46 H 0.628401 0.185320 0.174677 0.083 Uiso 1 1 calc R U . . .
C47 C 0.4709(17) 0.2069(4) 0.1067(10) 0.072(5) Uani 1 1 d . . . . .
H47 H 0.438219 0.186781 0.077709 0.086 Uiso 1 1 calc R U . . .
C48 C 0.4052(16) 0.2375(4) 0.0915(9) 0.068(4) Uani 1 1 d . . . . .
H48 H 0.325908 0.238167 0.053893 0.081 Uiso 1 1 calc R U . . .
C49 C 0.4561(13) 0.2672(3) 0.1317(8) 0.053(3) Uani 1 1 d . . . . .
H49 H 0.413151 0.288019 0.118538 0.064 Uiso 1 1 calc R U . . .
C50 C 0.8124(10) 0.2980(3) 0.2622(7) 0.033(2) Uani 1 1 d . . . . .
C51 C 0.8928(11) 0.3038(3) 0.3446(9) 0.052(3) Uani 1 1 d . . . . .
H51 H 0.854208 0.308571 0.402465 0.062 Uiso 1 1 calc R U . . .
C52 C 1.0311(12) 0.3023(4) 0.3400(10) 0.063(4) Uani 1 1 d . . . . .
H52 H 1.084279 0.307370 0.394745 0.076 Uiso 1 1 calc R U . . .
C53 C 1.0910(11) 0.2938(3) 0.2581(11) 0.057(4) Uani 1 1 d . . . . .
H53 H 1.183770 0.292475 0.257083 0.068 Uiso 1 1 calc R U . . .
C54 C 1.0127(12) 0.2870(3) 0.1767(9) 0.052(3) Uani 1 1 d . . . . .
H54 H 1.052268 0.281074 0.119990 0.062 Uiso 1 1 calc R U . . .
C55 C 0.8733(10) 0.2892(3) 0.1793(8) 0.042(3) Uani 1 1 d . . . . .
H55 H 0.820860 0.284614 0.123883 0.050 Uiso 1 1 calc R U . . .
P1_1 P 0.9014(11) 0.4008(3) 0.6762(9) 0.066(5) Uani 0.55(2) 1 d D U P A 1
F1_1 F 0.8034(19) 0.3705(5) 0.6503(18) 0.109(8) Uani 0.55(2) 1 d D U P A 1
F2_1 F 0.798(2) 0.4271(4) 0.6299(17) 0.092(7) Uani 0.55(2) 1 d D U P A 1
F3_1 F 0.997(2) 0.4314(5) 0.703(2) 0.132(9) Uani 0.55(2) 1 d D U P A 1
F4_1 F 1.011(2) 0.3748(5) 0.712(2) 0.125(9) Uani 0.55(2) 1 d D U P A 1
F5_1 F 0.830(3) 0.4047(7) 0.7725(14) 0.150(10) Uani 0.55(2) 1 d D U P A 1
F6_1 F 0.963(3) 0.3982(7) 0.5759(15) 0.156(10) Uani 0.55(2) 1 d D U P A 1
P1_2 P 0.9034(14) 0.4020(4) 0.6744(10) 0.069(6) Uani 0.45(2) 1 d D U P A 2
F1_2 F 1.044(2) 0.3957(8) 0.638(2) 0.129(10) Uani 0.45(2) 1 d D U P A 2
F2_2 F 0.871(3) 0.4272(7) 0.5882(17) 0.121(10) Uani 0.45(2) 1 d D U P A 2
F3_2 F 0.7623(19) 0.4103(8) 0.711(3) 0.145(11) Uani 0.45(2) 1 d D U P A 2
F4_2 F 0.932(4) 0.3789(7) 0.7643(16) 0.131(10) Uani 0.45(2) 1 d D U P A 2
F5_2 F 0.846(3) 0.3728(7) 0.608(2) 0.137(10) Uani 0.45(2) 1 d D U P A 2
F6_2 F 0.960(3) 0.4325(6) 0.7373(14) 0.086(7) Uani 0.45(2) 1 d D U P A 2

loop_
_atom_site_aniso_label
_atom_site_aniso_U_11
_atom_site_aniso_U_22
_atom_site_aniso_U_33
_atom_site_aniso_U_23
_atom_site_aniso_U_13
_atom_site_aniso_U_12
Ru1 0.0199(4) 0.0347(5) 0.0194(4) -0.0018(4) 0.0015(3) 0.0000(3)
Cl1 0.0214(12) 0.0551(18) 0.0375(14) -0.0039(13) 0.0021(10) -0.0061(11)
P1 0.0255(13) 0.0303(14) 0.0208(12) 0.0016(11) 0.0061(10) -0.0002(10)
P2 0.0249(12) 0.0330(15) 0.0210(12) 0.0039(11) 0.0019(10) 0.0013(11)
N1 0.027(4) 0.044(5) 0.017(4) 0.002(4) 0.000(3) 0.001(4)
N2 0.048(6) 0.077(8) 0.027(5) -0.018(5) -0.008(4) -0.002(5)
N3 0.035(4) 0.020(4) 0.023(4) 0.001(3) 0.003(3) -0.002(3)
N4 0.032(5) 0.041(6) 0.039(5) 0.000(4) 0.015(4) -0.001(4)
N5 0.029(4) 0.037(5) 0.022(4) 0.002(4) 0.001(3) -0.003(4)
C1 0.029(5) 0.039(6) 0.023(5) 0.004(4) 0.009(4) 0.008(4)
C2 0.044(6) 0.040(7) 0.028(5) -0.004(5) 0.005(5) -0.003(5)
C3 0.047(7) 0.055(8) 0.040(6) -0.019(6) 0.003(5) -0.003(6)
C4 0.071(8) 0.047(8) 0.027(6) -0.012(5) 0.002(6) 0.011(6)
C5 0.049(7) 0.049(8) 0.044(7) -0.001(6) 0.014(6) 0.006(6)
C6 0.044(6) 0.034(6) 0.032(6) -0.005(5) 0.011(5) 0.007(5)
C7 0.017(5) 0.040(6) 0.025(5) -0.005(4) 0.012(4) 0.004(4)
C8 0.016(5) 0.040(6) 0.029(5) 0.000(5) 0.008(4) -0.003(4)
C9 0.021(5) 0.044(7) 0.062(8) 0.011(6) 0.008(5) 0.008(5)
C10 0.027(5) 0.045(7) 0.042(6) 0.006(5) -0.015(5) 0.001(5)
C11 0.031(6) 0.067(8) 0.036(6) 0.003(6) -0.018(5) -0.004(6)
C12 0.028(5) 0.030(6) 0.023(5) -0.002(4) -0.010(4) 0.003(4)
C13 0.035(6) 0.041(7) 0.026(5) -0.007(5) -0.002(4) 0.003(5)
C14 0.046(7) 0.068(9) 0.032(6) -0.006(6) 0.000(5) 0.013(6)
C15 0.061(9) 0.135(16) 0.032(7) -0.029(8) 0.003(6) 0.006(9)
C16 0.068(9) 0.117(14) 0.043(8) -0.014(8) 0.030(7) 0.033(9)
C17 0.051(6) 0.067(7) 0.033(5) -0.019(5) 0.006(5) -0.002(5)
C18 0.035(6) 0.063(8) 0.031(6) 0.006(6) 0.009(5) 0.005(5)
C19 0.038(6) 0.051(7) 0.012(4) -0.005(5) 0.004(4) 0.017(5)
C20 0.030(6) 0.034(6) 0.042(6) -0.003(5) -0.005(5) 0.003(5)
C21 0.039(6) 0.047(8) 0.044(7) -0.005(6) 0.004(5) 0.015(5)
C22 0.058(8) 0.055(9) 0.085(11) -0.006(8) 0.018(8) 0.015(7)
C23 0.071(10) 0.052(10) 0.125(15) -0.021(10) 0.022(10) 0.023(8)
C24 0.081(11) 0.027(7) 0.117(13) -0.004(8) 0.013(10) 0.013(7)
C25 0.056(8) 0.043(8) 0.075(9) 0.009(7) 0.015(7) -0.004(6)
C26 0.032(6) 0.055(8) 0.028(5) 0.010(5) 0.005(4) -0.004(5)
C27 0.047(7) 0.113(13) 0.035(7) -0.003(8) 0.001(6) 0.028(8)
C28 0.052(8) 0.164(19) 0.046(8) 0.018(10) -0.012(7) 0.035(10)
C29 0.080(11) 0.145(17) 0.036(8) 0.004(9) -0.023(7) 0.034(11)
C30 0.109(12) 0.087(12) 0.038(8) -0.014(8) -0.018(8) 0.015(10)
C31 0.074(9) 0.047(8) 0.034(6) -0.004(6) -0.003(6) 0.022(7)
C32 0.025(5) 0.031(6) 0.043(6) 0.014(5) 0.000(4) -0.004(4)
C33 0.048(7) 0.080(11) 0.052(8) 0.023(7) 0.019(6) -0.004(7)
C34 0.049(8) 0.112(14) 0.074(10) 0.037(10) 0.027(8) -0.008(9)
C35 0.043(8) 0.082(12) 0.095(12) 0.028(10) 0.012(8) -0.010(8)
C36 0.045(7) 0.047(8) 0.099(12) 0.014(8) -0.023(8) -0.011(6)
C37 0.040(6) 0.038(7) 0.056(7) 0.013(6) -0.005(6) -0.004(5)
C38 0.035(6) 0.037(6) 0.030(5) 0.008(5) 0.012(4) 0.001(5)
C39 0.053(7) 0.049(8) 0.043(7) 0.007(6) 0.011(6) -0.007(6)
C40 0.076(10) 0.077(11) 0.048(8) 0.016(8) 0.040(7) -0.009(8)
C41 0.078(10) 0.083(11) 0.040(7) 0.021(7) 0.030(7) 0.001(8)
C42 0.074(9) 0.060(9) 0.029(6) 0.012(6) 0.000(6) 0.000(7)
C43 0.048(7) 0.044(7) 0.032(6) 0.005(5) -0.001(5) 0.008(5)
C44 0.044(6) 0.039(6) 0.025(5) 0.005(5) 0.012(5) -0.009(5)
C45 0.058(8) 0.032(7) 0.076(9) -0.014(7) 0.013(7) 0.003(6)
C46 0.108(12) 0.033(8) 0.070(10) -0.004(7) 0.031(9) 0.005(8)
C47 0.118(13) 0.050(9) 0.047(8) -0.024(7) -0.001(8) -0.028(9)
C48 0.095(11) 0.057(10) 0.050(8) 0.002(7) -0.014(7) -0.032(8)
C49 0.067(8) 0.049(8) 0.042(7) -0.013(6) -0.007(6) -0.014(6)
C50 0.037(6) 0.027(6) 0.035(6) 0.007(5) 0.010(5) 0.001(4)
C51 0.044(7) 0.065(9) 0.047(7) 0.001(6) 0.000(6) 0.009(6)
C52 0.038(7) 0.079(11) 0.072(9) 0.012(8) -0.007(7) 0.000(7)
C53 0.028(6) 0.052(8) 0.093(10) 0.017(8) 0.020(7) 0.012(6)
C54 0.046(7) 0.052(8) 0.057(8) 0.013(7) 0.010(6) 0.017(6)
C55 0.033(6) 0.050(7) 0.043(6) -0.001(6) 0.013(5) 0.003(5)
P1_1 0.064(8) 0.062(8) 0.070(9) -0.014(6) -0.020(7) 0.028(6)
F1_1 0.103(12) 0.071(10) 0.150(19) -0.006(12) -0.029(12) 0.001(9)
F2_1 0.095(13) 0.061(10) 0.113(15) -0.036(9) -0.058(10) 0.041(10)
F3_1 0.110(12) 0.107(11) 0.173(17) 0.004(12) -0.063(12) -0.016(10)
F4_1 0.107(14) 0.101(13) 0.16(2) -0.008(14) -0.065(13) 0.049(11)
F5_1 0.17(2) 0.19(2) 0.091(12) -0.019(12) 0.029(13) 0.025(16)
F6_1 0.14(2) 0.22(3) 0.103(12) 0.003(12) 0.047(13) 0.058(15)
P1_2 0.070(10) 0.067(11) 0.067(11) 0.004(7) -0.017(8) -0.004(8)
F1_2 0.095(12) 0.19(3) 0.10(2) -0.042(16) 0.012(11) 0.011(12)
F2_2 0.16(2) 0.116(16) 0.079(14) 0.021(13) -0.077(13) -0.034(15)
F3_2 0.079(12) 0.17(3) 0.19(3) -0.015(19) 0.019(14) 0.004(12)
F4_2 0.18(3) 0.108(17) 0.101(15) 0.045(14) -0.004(14) 0.010(17)
F5_2 0.153(17) 0.097(13) 0.156(16) -0.037(12) -0.050(13) -0.013(12)
F6_2 0.113(17) 0.097(13) 0.045(10) -0.017(9) -0.021(10) -0.009(12)

loop_
_atom_type_symbol
_atom_type_description
_atom_type_scat_dispersion_real
_atom_type_scat_dispersion_imag
_atom_type_scat_source
C C 0.0033 0.0016 'International Tables Vol C Tables 4.2.6.8 and 6.1.1.4'
H H 0.0000 0.0000 'International Tables Vol C Tables 4.2.6.8 and 6.1.1.4'
Cl Cl 0.1484 0.1585 'International Tables Vol C Tables 4.2.6.8 and 6.1.1.4'
F F 0.0171 0.0103 'International Tables Vol C Tables 4.2.6.8 and 6.1.1.4'
P P 0.1023 0.0942 'International Tables Vol C Tables 4.2.6.8 and 6.1.1.4'
Ru Ru -1.2594 0.8363 'International Tables Vol C Tables 4.2.6.8 and 6.1.1.4'
N N 0.0061 0.0033 'International Tables Vol C Tables 4.2.6.8 and 6.1.1.4'

loop_
_geom_angle_atom_site_label_1
_geom_angle_atom_site_label_2
_geom_angle_atom_site_label_3
_geom_angle
_geom_angle_site_symmetry_1
_geom_angle_site_symmetry_3
_geom_angle_publ_flag
N3 Ru1 N1 79.2(3) . . ?
N3 Ru1 N5 78.8(3) . . ?
N1 Ru1 N5 157.7(3) . . ?
N3 Ru1 P2 89.8(2) . . ?
N1 Ru1 P2 93.1(2) . . ?
N5 Ru1 P2 90.2(2) . . ?
N3 Ru1 P1 90.0(2) . . ?
N1 Ru1 P1 89.1(2) . . ?
N5 Ru1 P1 87.6(2) . . ?
P2 Ru1 P1 177.79(9) . . ?
N3 Ru1 Cl1 174.1(2) . . ?
N1 Ru1 Cl1 97.1(2) . . ?
N5 Ru1 Cl1 105.2(2) . . ?
P2 Ru1 Cl1 85.84(9) . . ?
P1 Ru1 Cl1 94.44(9) . . ?
C38 P1 C44 100.4(5) . . ?
C38 P1 C50 106.7(5) . . ?
C44 P1 C50 99.5(5) . . ?
C38 P1 Ru1 116.8(4) . . ?
C44 P1 Ru1 121.3(3) . . ?
C50 P1 Ru1 110.0(3) . . ?
C20 P2 C32 103.1(5) . . ?
C20 P2 C26 101.7(5) . . ?
C32 P2 C26 104.4(5) . . ?
C20 P2 Ru1 118.5(4) . . ?
C32 P2 Ru1 110.1(3) . . ?
C26 P2 Ru1 117.2(4) . . ?
C13 N1 C19 105.6(8) . . ?
C13 N1 Ru1 111.3(6) . . ?
C19 N1 Ru1 142.9(7) . . ?
C13 N2 C14 109.1(9) . . ?
C8 N3 C12 122.6(8) . . ?
C8 N3 Ru1 119.5(6) . . ?
C12 N3 Ru1 118.0(6) . . ?
C7 N4 C6 107.7(8) . . ?
C7 N5 C1 105.4(8) . . ?
C7 N5 Ru1 110.5(6) . . ?
C1 N5 Ru1 144.2(6) . . ?
N5 C1 C6 110.7(9) . . ?
N5 C1 C2 129.4(9) . . ?
C6 C1 C2 119.9(9) . . ?
C3 C2 C1 116.8(10) . . ?
C2 C3 C4 122.8(11) . . ?
C5 C4 C3 120.2(10) . . ?
C4 C5 C6 117.1(11) . . ?
C5 C6 C1 123.0(10) . . ?
C5 C6 N4 132.0(10) . . ?
C1 C6 N4 105.0(9) . . ?
N5 C7 N4 111.2(8) . . ?
N5 C7 C8 119.9(8) . . ?
N4 C7 C8 128.7(8) . . ?
N3 C8 C9 120.1(9) . . ?
N3 C8 C7 111.2(8) . . ?
C9 C8 C7 128.6(9) . . ?
C8 C9 C10 118.2(10) . . ?
C11 C10 C9 121.2(10) . . ?
C10 C11 C12 118.7(10) . . ?
N3 C12 C11 119.1(9) . . ?
N3 C12 C13 112.6(8) . . ?
C11 C12 C13 128.2(9) . . ?
N2 C13 N1 110.5(9) . . ?
N2 C13 C12 130.5(9) . . ?
N1 C13 C12 118.9(8) . . ?
C15 C14 N2 133.5(12) . . ?
C15 C14 C19 120.9(11) . . ?
N2 C14 C19 105.6(9) . . ?
C14 C15 C16 117.1(12) . . ?
C17 C16 C15 122.7(11) . . ?
C16 C17 C18 121.6(12) . . ?
C19 C18 C17 115.8(10) . . ?
N1 C19 C18 128.9(9) . . ?
N1 C19 C14 109.2(9) . . ?
C18 C19 C14 121.7(9) . . ?
C21 C20 C25 119.4(11) . . ?
C21 C20 P2 119.4(9) . . ?
C25 C20 P2 120.8(9) . . ?
C20 C21 C22 120.1(12) . . ?
C23 C22 C21 121.0(14) . . ?
C24 C23 C22 119.3(14) . . ?
C23 C24 C25 123.0(14) . . ?
C24 C25 C20 117.1(12) . . ?
C31 C26 C27 119.5(10) . . ?
C31 C26 P2 120.7(9) . . ?
C27 C26 P2 119.8(9) . . ?
C26 C27 C28 119.3(13) . . ?
C29 C28 C27 121.0(14) . . ?
C28 C29 C30 119.1(12) . . ?
C29 C30 C31 121.7(14) . . ?
C30 C31 C26 119.4(12) . . ?
C33 C32 C37 116.8(10) . . ?
C33 C32 P2 123.7(9) . . ?
C37 C32 P2 119.0(8) . . ?
C32 C33 C34 123.1(14) . . ?
C33 C34 C35 117.3(14) . . ?
C36 C35 C34 120.2(13) . . ?
C35 C36 C37 121.2(14) . . ?
C36 C37 C32 121.4(12) . . ?
C39 C38 C43 117.6(10) . . ?
C39 C38 P1 119.1(8) . . ?
C43 C38 P1 122.3(8) . . ?
C40 C39 C38 119.3(12) . . ?
C41 C40 C39 122.2(13) . . ?
C40 C41 C42 120.1(12) . . ?
C41 C42 C43 120.5(12) . . ?
C42 C43 C38 120.0(11) . . ?
C45 C44 C49 117.4(11) . . ?
C45 C44 P1 122.4(9) . . ?
C49 C44 P1 120.1(9) . . ?
C44 C45 C46 121.0(13) . . ?
C47 C46 C45 121.0(14) . . ?
C46 C47 C48 119.4(12) . . ?
C49 C48 C47 120.1(13) . . ?
C48 C49 C44 121.1(13) . . ?
C55 C50 C51 118.3(10) . . ?
C55 C50 P1 117.8(8) . . ?
C51 C50 P1 123.5(8) . . ?
C52 C51 C50 119.6(12) . . ?
C53 C52 C51 121.9(13) . . ?
C52 C53 C54 119.1(11) . . ?
C53 C54 C55 119.8(12) . . ?
C50 C55 C54 121.2(11) . . ?
F4_1 P1_1 F5_1 97.2(15) . . ?
F4_1 P1_1 F6_1 87.1(13) . . ?
F5_1 P1_1 F6_1 175.5(15) . . ?
F4_1 P1_1 F3_1 90.3(10) . . ?
F5_1 P1_1 F3_1 90.9(11) . . ?
F6_1 P1_1 F3_1 90.3(11) . . ?
F4_1 P1_1 F1_1 90.6(10) . . ?
F5_1 P1_1 F1_1 88.1(11) . . ?
F6_1 P1_1 F1_1 90.7(11) . . ?
F3_1 P1_1 F1_1 178.7(12) . . ?
F4_1 P1_1 F2_1 174.4(15) . . ?
F5_1 P1_1 F2_1 88.4(13) . . ?
F6_1 P1_1 F2_1 87.3(12) . . ?
F3_1 P1_1 F2_1 89.3(10) . . ?
F1_1 P1_1 F2_1 89.9(10) . . ?
F1_2 P1_2 F4_2 92.3(12) . . ?
F1_2 P1_2 F3_2 177.2(14) . . ?
F4_2 P1_2 F3_2 89.3(12) . . ?
F1_2 P1_2 F5_2 90.1(12) . . ?
F4_2 P1_2 F5_2 96.2(17) . . ?
F3_2 P1_2 F5_2 92.0(12) . . ?
F1_2 P1_2 F6_2 89.8(11) . . ?
F4_2 P1_2 F6_2 86.4(14) . . ?
F3_2 P1_2 F6_2 88.0(11) . . ?
F5_2 P1_2 F6_2 177.4(16) . . ?
F1_2 P1_2 F2_2 90.2(12) . . ?
F4_2 P1_2 F2_2 176.2(16) . . ?
F3_2 P1_2 F2_2 88.1(12) . . ?
F5_2 P1_2 F2_2 86.6(15) . . ?
F6_2 P1_2 F2_2 90.8(13) . . ?

loop_
_geom_bond_atom_site_label_1
_geom_bond_atom_site_label_2
_geom_bond_distance
_geom_bond_site_symmetry_2
_geom_bond_publ_flag
Ru1 N3 2.010(8) . ?
Ru1 N1 2.089(7) . ?
Ru1 N5 2.092(8) . ?
Ru1 P2 2.417(3) . ?
Ru1 P1 2.418(3) . ?
Ru1 Cl1 2.459(2) . ?
P1 C38 1.830(10) . ?
P1 C44 1.845(11) . ?
P1 C50 1.859(10) . ?
P2 C20 1.829(11) . ?
P2 C32 1.830(10) . ?
P2 C26 1.857(10) . ?
N1 C13 1.362(12) . ?
N1 C19 1.386(12) . ?
N2 C13 1.342(12) . ?
N2 C14 1.374(14) . ?
N3 C8 1.323(11) . ?
N3 C12 1.348(11) . ?
N4 C7 1.361(11) . ?
N4 C6 1.407(13) . ?
N5 C7 1.357(11) . ?
N5 C1 1.383(12) . ?
C1 C6 1.388(13) . ?
C1 C2 1.408(14) . ?
C2 C3 1.354(14) . ?
C3 C4 1.413(16) . ?
C4 C5 1.372(16) . ?
C5 C6 1.374(14) . ?
C7 C8 1.448(13) . ?
C8 C9 1.379(13) . ?
C9 C10 1.389(15) . ?
C10 C11 1.352(15) . ?
C11 C12 1.395(13) . ?
C12 C13 1.435(13) . ?
C14 C15 1.370(16) . ?
C14 C19 1.397(14) . ?
C15 C16 1.382(19) . ?
C16 C17 1.355(17) . ?
C17 C18 1.400(14) . ?
C18 C19 1.396(14) . ?
C20 C21 1.361(15) . ?
C20 C25 1.419(16) . ?
C21 C22 1.391(16) . ?
C22 C23 1.36(2) . ?
C23 C24 1.33(2) . ?
C24 C25 1.402(18) . ?
C26 C31 1.384(15) . ?
C26 C27 1.387(16) . ?
C27 C28 1.403(16) . ?
C28 C29 1.35(2) . ?
C29 C30 1.37(2) . ?
C30 C31 1.380(16) . ?
C32 C33 1.374(15) . ?
C32 C37 1.398(15) . ?
C33 C34 1.389(17) . ?
C34 C35 1.42(2) . ?
C35 C36 1.337(19) . ?
C36 C37 1.373(16) . ?
C38 C39 1.404(15) . ?
C38 C43 1.420(14) . ?
C39 C40 1.391(15) . ?
C40 C41 1.332(19) . ?
C41 C42 1.376(18) . ?
C42 C43 1.382(15) . ?
C44 C45 1.366(15) . ?
C44 C49 1.397(15) . ?
C45 C46 1.377(17) . ?
C46 C47 1.35(2) . ?
C47 C48 1.37(2) . ?
C48 C49 1.368(16) . ?
C50 C55 1.375(14) . ?
C50 C51 1.389(15) . ?
C51 C52 1.389(16) . ?
C52 C53 1.356(18) . ?
C53 C54 1.373(17) . ?
C54 C55 1.398(15) . ?
P1_1 F4_1 1.551(11) . ?
P1_1 F5_1 1.555(12) . ?
P1_1 F6_1 1.556(12) . ?
P1_1 F3_1 1.558(12) . ?
P1_1 F1_1 1.561(12) . ?
P1_1 F2_1 1.574(11) . ?
P1_2 F1_2 1.543(13) . ?
P1_2 F4_2 1.555(12) . ?
P1_2 F3_2 1.559(13) . ?
P1_2 F5_2 1.559(12) . ?
P1_2 F6_2 1.561(12) . ?
P1_2 F2_2 1.572(12) . ?

loop_
_geom_torsion_atom_site_label_1
_geom_torsion_atom_site_label_2
_geom_torsion_atom_site_label_3
_geom_torsion_atom_site_label_4
_geom_torsion
_geom_torsion_site_symmetry_1
_geom_torsion_site_symmetry_2
_geom_torsion_site_symmetry_3
_geom_torsion_site_symmetry_4
_geom_torsion_publ_flag
C7 N5 C1 C6 -0.5(11) . . . . ?
Ru1 N5 C1 C6 -178.5(9) . . . . ?
C7 N5 C1 C2 179.0(11) . . . . ?
Ru1 N5 C1 C2 1.0(19) . . . . ?
N5 C1 C2 C3 -179.5(11) . . . . ?
C6 C1 C2 C3 -0.1(16) . . . . ?
C1 C2 C3 C4 -2.5(18) . . . . ?
C2 C3 C4 C5 4(2) . . . . ?
C3 C4 C5 C6 -3.1(18) . . . . ?
C4 C5 C6 C1 0.7(18) . . . . ?
C4 C5 C6 N4 -178.5(11) . . . . ?
N5 C1 C6 C5 -179.5(10) . . . . ?
C2 C1 C6 C5 1.0(17) . . . . ?
N5 C1 C6 N4 -0.1(12) . . . . ?
C2 C1 C6 N4 -179.7(9) . . . . ?
C7 N4 C6 C5 179.9(12) . . . . ?
C7 N4 C6 C1 0.6(12) . . . . ?
C1 N5 C7 N4 0.9(11) . . . . ?
Ru1 N5 C7 N4 179.6(7) . . . . ?
C1 N5 C7 C8 -174.3(9) . . . . ?
Ru1 N5 C7 C8 4.5(12) . . . . ?
C6 N4 C7 N5 -1.0(12) . . . . ?
C6 N4 C7 C8 173.6(10) . . . . ?
C12 N3 C8 C9 2.8(15) . . . . ?
Ru1 N3 C8 C9 -179.3(8) . . . . ?
C12 N3 C8 C7 -179.5(9) . . . . ?
Ru1 N3 C8 C7 -1.6(11) . . . . ?
N5 C7 C8 N3 -2.1(14) . . . . ?
N4 C7 C8 N3 -176.3(10) . . . . ?
N5 C7 C8 C9 175.3(10) . . . . ?
N4 C7 C8 C9 1.1(19) . . . . ?
N3 C8 C9 C10 -0.4(16) . . . . ?
C7 C8 C9 C10 -177.6(10) . . . . ?
C8 C9 C10 C11 -1.1(17) . . . . ?
C9 C10 C11 C12 0.3(17) . . . . ?
C8 N3 C12 C11 -3.6(15) . . . . ?
Ru1 N3 C12 C11 178.5(8) . . . . ?
C8 N3 C12 C13 179.7(9) . . . . ?
Ru1 N3 C12 C13 1.7(11) . . . . ?
C10 C11 C12 N3 2.0(16) . . . . ?
C10 C11 C12 C13 178.2(11) . . . . ?
C14 N2 C13 N1 3.1(14) . . . . ?
C14 N2 C13 C12 -173.1(12) . . . . ?
C19 N1 C13 N2 -2.6(12) . . . . ?
Ru1 N1 C13 N2 -178.9(7) . . . . ?
C19 N1 C13 C12 174.2(9) . . . . ?
Ru1 N1 C13 C12 -2.1(12) . . . . ?
N3 C12 C13 N2 176.4(11) . . . . ?
C11 C12 C13 N2 0(2) . . . . ?
N3 C12 C13 N1 0.4(14) . . . . ?
C11 C12 C13 N1 -176.0(11) . . . . ?
C13 N2 C14 C15 178.7(16) . . . . ?
C13 N2 C14 C19 -2.3(14) . . . . ?
N2 C14 C15 C16 -176.9(15) . . . . ?
C19 C14 C15 C16 4(2) . . . . ?
C14 C15 C16 C17 -4(3) . . . . ?
C15 C16 C17 C18 4(2) . . . . ?
C16 C17 C18 C19 -4(2) . . . . ?
C13 N1 C19 C18 -174.1(11) . . . . ?
Ru1 N1 C19 C18 0(2) . . . . ?
C13 N1 C19 C14 1.1(12) . . . . ?
Ru1 N1 C19 C14 175.4(9) . . . . ?
C17 C18 C19 N1 178.9(11) . . . . ?
C17 C18 C19 C14 4.3(17) . . . . ?
C15 C14 C19 N1 179.8(13) . . . . ?
N2 C14 C19 N1 0.7(14) . . . . ?
C15 C14 C19 C18 -5(2) . . . . ?
N2 C14 C19 C18 176.3(11) . . . . ?
C32 P2 C20 C21 -159.1(9) . . . . ?
C26 P2 C20 C21 92.8(9) . . . . ?
Ru1 P2 C20 C21 -37.2(10) . . . . ?
C32 P2 C20 C25 28.9(10) . . . . ?
C26 P2 C20 C25 -79.2(10) . . . . ?
Ru1 P2 C20 C25 150.8(8) . . . . ?
C25 C20 C21 C22 -1.7(17) . . . . ?
P2 C20 C21 C22 -173.8(9) . . . . ?
C20 C21 C22 C23 3(2) . . . . ?
C21 C22 C23 C24 -3(3) . . . . ?
C22 C23 C24 C25 2(3) . . . . ?
C23 C24 C25 C20 0(2) . . . . ?
C21 C20 C25 C24 0.5(18) . . . . ?
P2 C20 C25 C24 172.5(10) . . . . ?
C20 P2 C26 C31 178.3(10) . . . . ?
C32 P2 C26 C31 71.3(11) . . . . ?
Ru1 P2 C26 C31 -50.9(11) . . . . ?
C20 P2 C26 C27 -3.5(12) . . . . ?
C32 P2 C26 C27 -110.5(11) . . . . ?
Ru1 P2 C26 C27 127.3(10) . . . . ?
C31 C26 C27 C28 -1(2) . . . . ?
P2 C26 C27 C28 -179.3(12) . . . . ?
C26 C27 C28 C29 0(3) . . . . ?
C27 C28 C29 C30 1(3) . . . . ?
C28 C29 C30 C31 -2(3) . . . . ?
C29 C30 C31 C26 1(2) . . . . ?
C27 C26 C31 C30 1(2) . . . . ?
P2 C26 C31 C30 178.7(11) . . . . ?
C20 P2 C32 C33 -141.9(10) . . . . ?
C26 P2 C32 C33 -35.9(11) . . . . ?
Ru1 P2 C32 C33 90.7(10) . . . . ?
C20 P2 C32 C37 46.7(9) . . . . ?
C26 P2 C32 C37 152.6(9) . . . . ?
Ru1 P2 C32 C37 -80.7(9) . . . . ?
C37 C32 C33 C34 1.3(19) . . . . ?
P2 C32 C33 C34 -170.4(11) . . . . ?
C32 C33 C34 C35 -1(2) . . . . ?
C33 C34 C35 C36 2(2) . . . . ?
C34 C35 C36 C37 -1(2) . . . . ?
C35 C36 C37 C32 1(2) . . . . ?
C33 C32 C37 C36 -1.1(17) . . . . ?
P2 C32 C37 C36 170.9(9) . . . . ?
C44 P1 C38 C39 -27.6(10) . . . . ?
C50 P1 C38 C39 -130.9(9) . . . . ?
Ru1 P1 C38 C39 105.6(9) . . . . ?
C44 P1 C38 C43 164.5(9) . . . . ?
C50 P1 C38 C43 61.2(10) . . . . ?
Ru1 P1 C38 C43 -62.3(9) . . . . ?
C43 C38 C39 C40 -4.1(17) . . . . ?
P1 C38 C39 C40 -172.6(10) . . . . ?
C38 C39 C40 C41 0(2) . . . . ?
C39 C40 C41 C42 4(2) . . . . ?
C40 C41 C42 C43 -3(2) . . . . ?
C41 C42 C43 C38 -1.5(19) . . . . ?
C39 C38 C43 C42 5.0(16) . . . . ?
P1 C38 C43 C42 173.0(9) . . . . ?
C38 P1 C44 C45 -75.4(10) . . . . ?
C50 P1 C44 C45 33.7(10) . . . . ?
Ru1 P1 C44 C45 154.1(8) . . . . ?
C38 P1 C44 C49 100.7(9) . . . . ?
C50 P1 C44 C49 -150.2(9) . . . . ?
Ru1 P1 C44 C49 -29.8(10) . . . . ?
C49 C44 C45 C46 0.1(18) . . . . ?
P1 C44 C45 C46 176.3(10) . . . . ?
C44 C45 C46 C47 -1(2) . . . . ?
C45 C46 C47 C48 0(2) . . . . ?
C46 C47 C48 C49 2(2) . . . . ?
C47 C48 C49 C44 -3(2) . . . . ?
C45 C44 C49 C48 1.9(18) . . . . ?
P1 C44 C49 C48 -174.4(10) . . . . ?
C38 P1 C50 C55 156.1(9) . . . . ?
C44 P1 C50 C55 52.2(9) . . . . ?
Ru1 P1 C50 C55 -76.2(9) . . . . ?
C38 P1 C50 C51 -31.5(11) . . . . ?
C44 P1 C50 C51 -135.5(10) . . . . ?
Ru1 P1 C50 C51 96.2(10) . . . . ?
C55 C50 C51 C52 3.3(18) . . . . ?
P1 C50 C51 C52 -169.1(10) . . . . ?
C50 C51 C52 C53 -3(2) . . . . ?
C51 C52 C53 C54 1(2) . . . . ?
C52 C53 C54 C55 0.2(19) . . . . ?
C51 C50 C55 C54 -1.7(17) . . . . ?
P1 C50 C55 C54 171.1(9) . . . . ?
C53 C54 C55 C50 0.0(19) . . . . ?
